data_2221800
loop_
_publ_author_name
'Shawkataly, Omar bin'
'Pankhi, Mohd. Aslam A.'
'Mohamed-Ibrahim, Mohamed Ismail'
'Hamdan, M. Razak'
'Fun, Hoong-Kun'

_publ_section_title
;
 Tris[3,5-bis(trifluoromethyl)phenyl]phosphine oxide
;
_journal_coeditor_code SJ2588
_journal_issue 5
_journal_name_full 'Acta Crystallographica Section E'
_journal_page_first o1080
_journal_paper_doi 10.1107/S1600536809013488
_journal_volume 65
_journal_year 2009
_chemical_formula_iupac 'C24 H9 F18 O P'
_chemical_formula_moiety 'C24 H9 F18 O P'
_chemical_formula_sum 'C24 H9 F18 O P'
_chemical_formula_weight 686.28
_chemical_name_systematic
;
Tris[3,5-bis(trifluoromethyl)phenyl]phosphine oxide
;
_space_group_IT_number 2
_symmetry_cell_setting triclinic
_symmetry_space_group_name_Hall '-P 1'
_symmetry_space_group_name_H-M 'P -1'
_atom_sites_solution_hydrogens geom
_atom_sites_solution_primary direct
_atom_sites_solution_secondary difmap
_audit_creation_method SHELXL-97
_cell_angle_alpha 111.065(10)
_cell_angle_beta 103.645(10)
_cell_angle_gamma 106.562(10)
_cell_formula_units_Z 2
_cell_length_a 10.7937(2)
_cell_length_b 11.8786(10)
_cell_length_c 12.5066(10)
_cell_measurement_reflns_used 5230
_cell_measurement_temperature 294(2)
_cell_measurement_theta_max 28.32
_cell_measurement_theta_min 1.88
_cell_volume 1327.7(3)
_computing_cell_refinement 'SAINT (Bruker, 2005)'
_computing_data_collection 'APEX2 (Bruker, 2005)'
_computing_data_reduction 'SAINT (Bruker, 2005)'
_computing_molecular_graphics 'SHELXTL (Sheldrick, 2008)'
_computing_publication_material 'SHELXTL (Sheldrick, 2008) and PLATON (Spek, 2009)'
_computing_structure_refinement 'SHELXTL (Sheldrick, 2008)'
_computing_structure_solution 'SHELXTL (Sheldrick, 2008)'
_diffrn_ambient_temperature 293(2)
_diffrn_measured_fraction_theta_full 0.971
_diffrn_measured_fraction_theta_max 0.971
_diffrn_measurement_device_type
;
Bruker SMART APEXII CCD area-detector
;
_diffrn_measurement_method '\f and \w'
_diffrn_radiation_monochromator graphite
_diffrn_radiation_source 'fine-focus sealed tube'
_diffrn_radiation_type MoK\a
_diffrn_radiation_wavelength 0.71073
_diffrn_reflns_av_R_equivalents 0.0213
_diffrn_reflns_av_sigmaI/netI 0.0404
_diffrn_reflns_limit_h_max 12
_diffrn_reflns_limit_h_min -11
_diffrn_reflns_limit_k_max 14
_diffrn_reflns_limit_k_min -13
_diffrn_reflns_limit_l_max 10
_diffrn_reflns_limit_l_min -14
_diffrn_reflns_number 7134
_diffrn_reflns_theta_full 25.00
_diffrn_reflns_theta_max 25.00
_diffrn_reflns_theta_min 1.88
_diffrn_standards_number 0
_exptl_absorpt_coefficient_mu 0.249
_exptl_absorpt_correction_T_max 0.9473
_exptl_absorpt_correction_T_min 0.8899
_exptl_absorpt_correction_type multi-scan
_exptl_absorpt_process_details '(<i>SADABS</i>; Bruker, 2005)'
_exptl_crystal_colour colourless
_exptl_crystal_density_diffrn 1.717
_exptl_crystal_density_method 'not measured'
_exptl_crystal_description block
_exptl_crystal_F_000 676
_exptl_crystal_size_max 0.48
_exptl_crystal_size_mid 0.38
_exptl_crystal_size_min 0.22
_refine_diff_density_max 0.195
_refine_diff_density_min -0.273
_refine_ls_extinction_method none
_refine_ls_goodness_of_fit_ref 1.015
_refine_ls_hydrogen_treatment constr
_refine_ls_matrix_type full
_refine_ls_number_parameters 565
_refine_ls_number_reflns 4535
_refine_ls_number_restraints 168
_refine_ls_restrained_S_all 1.014
_refine_ls_R_factor_all 0.0542
_refine_ls_R_factor_gt 0.0412
_refine_ls_shift/su_max 0.001
_refine_ls_shift/su_mean 0.000
_refine_ls_structure_factor_coef Fsqd
_refine_ls_weighting_details 'calc w=1/[\s^2^(Fo^2^)+(0.0656P)^2^+0.1383P] where P=(Fo^2^+2Fc^2^)/3'
_refine_ls_weighting_scheme calc
_refine_ls_wR_factor_gt 0.1044
_refine_ls_wR_factor_ref 0.1131
_reflns_number_gt 3611
_reflns_number_total 4535
_reflns_threshold_expression I>2\s(I)
_cod_data_source_file sj2588.cif
_cod_data_source_block I
_cod_depositor_comments
;
The following automatic conversions were performed:
'_symmetry_cell_setting' value 'Triclinic' changed to 'triclinic'
according to '/home/saulius/struct/CIF-dictionaries/cif_core.dic'
dictionary named 'cif_core.dic' version 2.4.1 from 2010-06-29.

Automatic conversion script
Id: cif_fix_enum 1527 2010-12-29 10:47:43Z saulius 

The following automatic conversions were performed:

'_symmetry_cell_setting' value 'Triclinic' changed to 'triclinic'
according to /home/saulius/struct/CIF-dictionaries/cif_core.dic
dictionary named 'cif_core.dic' version 2.4.1 from 2010-06-29.

Automatic conversion script
Id: cif_fix_values 1715 2011-07-08 13:25:40Z adriana 
;
_cod_database_code 2221800
_cod_database_fobs_code 2221800

loop_
_symmetry_equiv_pos_as_xyz
'x, y, z'
'-x, -y, -z'

loop_
_atom_site_type_symbol
_atom_site_label
_atom_site_fract_x
_atom_site_fract_y
_atom_site_fract_z
_atom_site_U_iso_or_equiv
_atom_site_adp_type
_atom_site_calc_flag
_atom_site_refinement_flags
_atom_site_occupancy
_atom_site_disorder_assembly
_atom_site_disorder_group
P P1 0.69584(5) 0.56123(5) 0.16458(4) 0.03853(15) Uani d . 1 . .
O O1 0.66832(14) 0.62576(14) 0.08623(14) 0.0516(4) Uani d . 1 . .
C C1 0.56380(18) 0.52657(18) 0.22911(18) 0.0408(4) Uani d . 1 . .
C C2 0.4957(2) 0.6106(2) 0.24927(19) 0.0473(5) Uani d . 1 . .
H H2A 0.5191 0.6809 0.2305 0.057 Uiso calc R 1 . .
C C3 0.3928(2) 0.5897(2) 0.2974(2) 0.0532(5) Uani d . 1 B .
C C4 0.3564(2) 0.4856(2) 0.3248(2) 0.0552(5) Uani d . 1 . .
H H4A 0.2866 0.4716 0.3562 0.066 Uiso calc R 1 . .
C C5 0.4241(2) 0.4021(2) 0.3053(2) 0.0506(5) Uani d . 1 A .
C C6 0.5283(2) 0.42242(19) 0.25787(19) 0.0460(5) Uani d . 1 . .
H H6A 0.5740 0.3661 0.2455 0.055 Uiso calc R 1 . .
C C7 0.3816(3) 0.2847(3) 0.3293(3) 0.0733(7) Uani d . 1 . .
C C8 0.3197(4) 0.6811(4) 0.3178(3) 0.0804(8) Uani d . 1 . .
C C9 0.70486(19) 0.40435(18) 0.08552(17) 0.0404(4) Uani d . 1 . .
C C10 0.5806(2) 0.29374(19) 0.00606(18) 0.0459(5) Uani d . 1 . .
H H10A 0.4954 0.3003 -0.0021 0.055 Uiso calc R 1 . .
C C11 0.5843(2) 0.1740(2) -0.0606(2) 0.0531(5) Uani d . 1 D .
C C12 0.7100(2) 0.1634(2) -0.0525(2) 0.0574(6) Uani d . 1 . .
H H12A 0.7117 0.0828 -0.0982 0.069 Uiso calc R 1 . .
C C13 0.8329(2) 0.2734(2) 0.02403(19) 0.0537(5) Uani d . 1 C .
C C14 0.8311(2) 0.3936(2) 0.09427(18) 0.0474(5) Uani d . 1 . .
H H14A 0.9146 0.4669 0.1472 0.057 Uiso calc R 1 . .
C C15 0.4488(3) 0.0560(3) -0.1458(3) 0.0801(8) Uani d . 1 . .
C C16 0.9705(3) 0.2659(3) 0.0296(3) 0.0809(9) Uani d . 1 . .
C C17 0.85895(18) 0.66656(17) 0.29756(17) 0.0378(4) Uani d . 1 . .
C C18 0.94351(19) 0.78052(18) 0.29999(18) 0.0422(4) Uani d . 1 . .
H H18A 0.9176 0.7986 0.2337 0.051 Uiso calc R 1 . .
C C19 1.0671(2) 0.86781(18) 0.40158(19) 0.0445(5) Uani d . 1 E .
C C20 1.1054(2) 0.84267(19) 0.50081(19) 0.0475(5) Uani d . 1 . .
H H20A 1.1879 0.9015 0.5688 0.057 Uiso calc R 1 . .
C C21 1.0203(2) 0.72894(19) 0.49895(18) 0.0436(4) Uani d . 1 F .
C C22 0.89764(19) 0.64089(18) 0.39795(18) 0.0417(4) Uani d . 1 . .
H H22A 0.8411 0.5647 0.3970 0.050 Uiso calc R 1 . .
C C23 1.1590(3) 0.9907(2) 0.4026(2) 0.0608(6) Uani d . 1 . .
C C24 1.0639(3) 0.7057(2) 0.6091(2) 0.0627(6) Uani d . 1 . .
F F1A 0.3107(17) 0.2938(11) 0.4026(13) 0.127(3) Uani d PU 0.64(3) A 1
F F2A 0.3053(13) 0.1725(6) 0.2330(7) 0.106(2) Uani d PU 0.64(3) A 1
F F3A 0.4911(12) 0.2685(12) 0.3845(8) 0.103(3) Uani d PU 0.64(3) A 1
F F1B 0.347(2) 0.3116(17) 0.4269(11) 0.101(4) Uani d PU 0.36(3) A 2
F F2B 0.265(3) 0.1929(19) 0.2265(17) 0.167(8) Uani d PU 0.36(3) A 2
F F3B 0.474(3) 0.238(3) 0.345(4) 0.143(8) Uani d PU 0.36(3) A 2
F F4A 0.2145(11) 0.6369(9) 0.3520(13) 0.132(3) Uani d PU 0.649(14) B 1
F F5A 0.4017(7) 0.7979(6) 0.3979(11) 0.149(4) Uani d PU 0.649(14) B 1
F F6A 0.2564(13) 0.6778(13) 0.2152(7) 0.149(4) Uani d PU 0.649(14) B 1
F F4B 0.3833(18) 0.7925(14) 0.307(2) 0.129(5) Uani d PU 0.351(14) B 2
F F5B 0.2026(13) 0.6458(12) 0.242(2) 0.153(9) Uani d PU 0.351(14) B 2
F F6B 0.319(2) 0.733(2) 0.4278(10) 0.134(7) Uani d PU 0.351(14) B 2
F F7A 1.0083(16) 0.289(3) -0.0448(13) 0.171(6) Uani d PU 0.52(2) C 1
F F8A 0.9558(9) 0.1390(8) 0.010(2) 0.166(6) Uani d PU 0.52(2) C 1
F F9A 1.0656(11) 0.3334(14) 0.1386(10) 0.123(5) Uani d PU 0.52(2) C 1
F F7B 1.0531(13) 0.3664(12) 0.009(2) 0.142(5) Uani d PU 0.48(2) C 2
F F8B 0.9664(8) 0.1631(12) -0.0554(10) 0.112(4) Uani d PU 0.48(2) C 2
F F9B 1.0478(16) 0.292(2) 0.1352(11) 0.141(6) Uani d PU 0.48(2) C 2
F F10A 0.3748(10) 0.0774(10) -0.2275(11) 0.124(4) Uani d PU 0.545(16) D 1
F F11A 0.3666(10) 0.0405(10) -0.0809(7) 0.124(3) Uani d PU 0.545(16) D 1
F F12A 0.4594(10) -0.0513(8) -0.1913(19) 0.174(6) Uani d PU 0.545(16) D 1
F F10B 0.4473(14) -0.0498(9) -0.1405(11) 0.125(5) Uani d PU 0.455(16) D 2
F F11B 0.4366(18) 0.0163(16) -0.2650(6) 0.151(6) Uani d PU 0.455(16) D 2
F F12B 0.3425(7) 0.0689(11) -0.140(3) 0.215(10) Uani d PU 0.455(16) D 2
F F13A 1.2266(7) 1.0906(3) 0.5147(3) 0.107(2) Uani d PU 0.774(9) E 1
F F14A 1.0835(3) 1.0359(4) 0.3402(5) 0.0925(13) Uani d PU 0.774(9) E 1
F F15A 1.2459(5) 0.9734(4) 0.3515(6) 0.102(2) Uani d PU 0.774(9) E 1
F F13B 1.2974(10) 1.030(2) 0.481(2) 0.119(7) Uani d PU 0.226(9) E 2
F F14B 1.136(3) 1.0800(13) 0.438(4) 0.163(11) Uani d PU 0.226(9) E 2
F F15B 1.184(3) 0.9613(17) 0.3041(18) 0.156(11) Uani d PU 0.226(9) E 2
F F16A 1.1855(12) 0.6770(8) 0.6200(8) 0.082(2) Uani d PU 0.63(5) F 2
F F17A 1.1071(13) 0.8101(11) 0.7152(10) 0.094(3) Uani d PU 0.63(5) F 2
F F18A 0.9620(17) 0.6078(13) 0.6047(10) 0.092(3) Uani d PU 0.63(5) F 2
F F16B 1.162(2) 0.689(2) 0.625(2) 0.132(7) Uani d PU 0.37(5) F 1
F F17B 1.068(5) 0.802(2) 0.7088(18) 0.117(6) Uani d PU 0.37(5) F 1
F F18B 0.978(2) 0.5964(15) 0.6035(17) 0.073(4) Uani d PU 0.37(5) F 1

loop_
_atom_site_aniso_label
_atom_site_aniso_U_11
_atom_site_aniso_U_22
_atom_site_aniso_U_33
_atom_site_aniso_U_12
_atom_site_aniso_U_13
_atom_site_aniso_U_23
P1 0.0314(2) 0.0401(3) 0.0421(3) 0.0116(2) 0.01248(19) 0.0200(2)
O1 0.0436(8) 0.0596(9) 0.0578(9) 0.0192(7) 0.0165(6) 0.0363(7)
C1 0.0311(9) 0.0424(10) 0.0435(10) 0.0110(8) 0.0108(8) 0.0194(8)
C2 0.0456(11) 0.0496(11) 0.0509(12) 0.0213(9) 0.0184(9) 0.0258(9)
C3 0.0473(11) 0.0668(13) 0.0562(13) 0.0304(11) 0.0239(10) 0.0309(11)
C4 0.0409(11) 0.0706(14) 0.0581(13) 0.0201(10) 0.0243(10) 0.0321(12)
C5 0.0439(11) 0.0504(11) 0.0528(12) 0.0113(9) 0.0182(9) 0.0250(10)
C6 0.0419(10) 0.0449(11) 0.0531(12) 0.0181(9) 0.0180(9) 0.0240(9)
C7 0.0803(19) 0.0633(16) 0.084(2) 0.0198(15) 0.0439(17) 0.0412(16)
C8 0.087(2) 0.109(3) 0.098(2) 0.069(2) 0.0594(19) 0.064(2)
C9 0.0359(9) 0.0433(10) 0.0375(10) 0.0137(8) 0.0111(8) 0.0175(8)
C10 0.0381(10) 0.0464(11) 0.0447(11) 0.0129(8) 0.0076(8) 0.0207(9)
C11 0.0488(12) 0.0432(11) 0.0479(12) 0.0105(9) 0.0056(9) 0.0153(9)
C12 0.0634(14) 0.0495(12) 0.0467(12) 0.0260(11) 0.0127(10) 0.0120(10)
C13 0.0475(11) 0.0623(13) 0.0435(11) 0.0258(10) 0.0140(9) 0.0157(10)
C14 0.0365(10) 0.0518(11) 0.0404(10) 0.0141(9) 0.0103(8) 0.0131(9)
C15 0.0668(18) 0.0488(15) 0.079(2) 0.0073(13) -0.0006(15) 0.0127(14)
C16 0.0639(16) 0.093(2) 0.0667(18) 0.0435(17) 0.0220(15) 0.0102(16)
C17 0.0345(9) 0.0346(9) 0.0435(10) 0.0132(7) 0.0170(8) 0.0164(8)
C18 0.0431(10) 0.0394(10) 0.0453(11) 0.0158(8) 0.0205(8) 0.0191(8)
C19 0.0430(10) 0.0332(9) 0.0508(11) 0.0101(8) 0.0226(9) 0.0137(9)
C20 0.0388(10) 0.0391(10) 0.0475(11) 0.0075(8) 0.0123(9) 0.0115(9)
C21 0.0408(10) 0.0410(10) 0.0428(11) 0.0144(8) 0.0122(8) 0.0168(8)
C22 0.0382(10) 0.0351(9) 0.0477(11) 0.0101(8) 0.0158(8) 0.0187(8)
C23 0.0576(14) 0.0456(13) 0.0674(15) 0.0077(11) 0.0273(12) 0.0216(12)
C24 0.0612(16) 0.0544(14) 0.0514(14) 0.0100(12) 0.0050(11) 0.0234(12)
F1A 0.156(6) 0.100(4) 0.199(9) 0.056(5) 0.140(7) 0.095(5)
F2A 0.147(6) 0.0449(19) 0.087(3) 0.008(3) 0.025(3) 0.028(2)
F3A 0.122(5) 0.106(4) 0.112(4) 0.048(4) 0.041(4) 0.082(3)
F1B 0.126(8) 0.108(6) 0.062(6) 0.012(5) 0.039(5) 0.059(4)
F2B 0.131(9) 0.079(7) 0.196(14) -0.035(6) -0.045(8) 0.094(9)
F3B 0.172(17) 0.151(14) 0.28(2) 0.125(13) 0.168(16) 0.178(16)
F4A 0.153(6) 0.162(5) 0.219(9) 0.124(5) 0.154(6) 0.131(6)
F5A 0.138(4) 0.082(3) 0.185(8) 0.075(3) 0.027(5) 0.016(4)
F6A 0.191(8) 0.279(10) 0.141(4) 0.204(8) 0.107(6) 0.152(6)
F4B 0.152(11) 0.130(8) 0.209(14) 0.112(8) 0.119(11) 0.109(9)
F5B 0.077(6) 0.133(7) 0.193(15) 0.075(6) -0.001(6) 0.025(8)
F6B 0.189(15) 0.206(15) 0.096(6) 0.162(14) 0.088(8) 0.075(8)
F7A 0.129(8) 0.337(18) 0.133(7) 0.135(11) 0.106(7) 0.128(10)
F8A 0.103(4) 0.117(5) 0.245(14) 0.081(4) 0.045(7) 0.035(7)
F9A 0.044(3) 0.141(5) 0.100(7) 0.043(3) 0.000(3) -0.015(5)
F7B 0.089(5) 0.136(7) 0.263(15) 0.059(4) 0.118(8) 0.111(7)
F8B 0.087(3) 0.101(5) 0.108(6) 0.054(4) 0.041(3) -0.008(4)
F9B 0.094(8) 0.283(17) 0.092(8) 0.119(10) 0.042(6) 0.098(10)
F10A 0.097(5) 0.083(4) 0.093(5) -0.011(3) -0.048(4) 0.029(4)
F11A 0.076(5) 0.111(5) 0.111(4) -0.028(3) 0.020(3) 0.037(3)
F12A 0.093(4) 0.052(4) 0.230(12) 0.018(3) 0.008(7) -0.044(5)
F10B 0.131(8) 0.055(5) 0.108(5) -0.022(5) -0.014(5) 0.037(5)
F11B 0.157(9) 0.101(6) 0.063(3) -0.033(6) -0.031(4) 0.014(4)
F12B 0.042(3) 0.084(7) 0.32(2) 0.004(3) 0.003(9) -0.052(10)
F13A 0.117(4) 0.0482(17) 0.0828(18) -0.024(2) 0.0195(18) 0.0112(12)
F14A 0.0812(16) 0.061(2) 0.141(3) 0.0181(15) 0.033(2) 0.065(2)
F15A 0.096(3) 0.075(2) 0.185(6) 0.042(2) 0.105(4) 0.071(3)
F13B 0.050(5) 0.114(11) 0.152(12) -0.021(6) 0.003(6) 0.084(10)
F14B 0.181(19) 0.039(7) 0.34(3) 0.065(11) 0.207(19) 0.072(13)
F15B 0.189(18) 0.103(10) 0.097(9) -0.053(12) 0.077(12) 0.036(6)
F16A 0.054(3) 0.098(5) 0.101(4) 0.036(3) 0.010(2) 0.063(4)
F17A 0.111(5) 0.066(4) 0.045(3) 0.003(5) -0.007(3) 0.013(2)
F18A 0.078(4) 0.111(6) 0.065(4) -0.003(4) 0.012(2) 0.059(4)
F16B 0.093(7) 0.223(18) 0.171(12) 0.108(10) 0.048(7) 0.149(13)
F17B 0.205(18) 0.109(11) 0.039(6) 0.080(10) 0.038(8) 0.028(6)
F18B 0.082(7) 0.052(5) 0.070(6) 0.018(5) 0.005(4) 0.035(4)

loop_
_atom_type_symbol
_atom_type_description
_atom_type_scat_dispersion_real
_atom_type_scat_dispersion_imag
_atom_type_scat_source
C C 0.0033 0.0016 'International Tables Vol C Tables 4.2.6.8 and 6.1.1.4'
H H 0.0000 0.0000 'International Tables Vol C Tables 4.2.6.8 and 6.1.1.4'
O O 0.0106 0.0060 'International Tables Vol C Tables 4.2.6.8 and 6.1.1.4'
F F 0.0171 0.0103 'International Tables Vol C Tables 4.2.6.8 and 6.1.1.4'
P P 0.1023 0.0942 'International Tables Vol C Tables 4.2.6.8 and 6.1.1.4'

loop_
_geom_angle_atom_site_label_1
_geom_angle_atom_site_label_2
_geom_angle_atom_site_label_3
_geom_angle_site_symmetry_1
_geom_angle_site_symmetry_3
_geom_angle
_geom_angle_publ_flag
O1 P1 C9 . . 114.30(9) ?
O1 P1 C17 . . 111.18(8) ?
C9 P1 C17 . . 107.20(8) ?
O1 P1 C1 . . 113.04(8) ?
C9 P1 C1 . . 105.36(9) ?
C17 P1 C1 . . 105.12(8) ?
C6 C1 C2 . . 119.39(18) ?
C6 C1 P1 . . 123.91(14) ?
C2 C1 P1 . . 116.70(15) ?
C3 C2 C1 . . 120.0(2) ?
C3 C2 H2A . . 120.0 ?
C1 C2 H2A . . 120.0 ?
C4 C3 C2 . . 120.7(2) ?
C4 C3 C8 . . 120.1(2) ?
C2 C3 C8 . . 119.2(2) ?
C3 C4 C5 . . 119.53(19) ?
C3 C4 H4A . . 120.2 ?
C5 C4 H4A . . 120.2 ?
C4 C5 C6 . . 120.4(2) ?
C4 C5 C7 . . 120.3(2) ?
C6 C5 C7 . . 119.3(2) ?
C1 C6 C5 . . 120.01(18) ?
C1 C6 H6A . . 120.0 ?
C5 C6 H6A . . 120.0 ?
F3B C7 F2A . . 86.2(14) ?
F3B C7 F1B . . 108.0(14) ?
F2A C7 F1B . . 118.1(8) ?
F3B C7 F1A . . 118.5(11) ?
F2A C7 F1A . . 104.9(7) ?
F2A C7 F3A . . 104.5(7) ?
F1B C7 F3A . . 92.2(9) ?
F1A C7 F3A . . 105.4(8) ?
F3B C7 F2B . . 110.3(12) ?
F1B C7 F2B . . 108.4(11) ?
F1A C7 F2B . . 92.6(10) ?
F3A C7 F2B . . 128.3(13) ?
F3B C7 C5 . . 114.7(9) ?
F2A C7 C5 . . 115.9(5) ?
F1B C7 C5 . . 111.4(7) ?
F1A C7 C5 . . 113.4(4) ?
F3A C7 C5 . . 111.8(6) ?
F2B C7 C5 . . 103.9(8) ?
F5B C8 F5A . . 126.4(6) ?
F5A C8 F6A . . 110.9(6) ?
F5B C8 F6B . . 108.5(8) ?
F5A C8 F6B . . 57.5(8) ?
F6A C8 F6B . . 133.5(5) ?
F5B C8 F4A . . 65.5(10) ?
F5A C8 F4A . . 109.6(5) ?
F6A C8 F4A . . 102.7(5) ?
F6B C8 F4A . . 54.4(8) ?
F5B C8 F4B . . 96.6(8) ?
F5A C8 F4B . . 48.0(6) ?
F6A C8 F4B . . 66.4(7) ?
F6B C8 F4B . . 101.1(9) ?
F4A C8 F4B . . 136.2(4) ?
F5B C8 C3 . . 119.3(6) ?
F5A C8 C3 . . 112.2(3) ?
F6A C8 C3 . . 110.6(4) ?
F6B C8 C3 . . 115.2(4) ?
F4A C8 C3 . . 110.3(3) ?
F4B C8 C3 . . 113.1(4) ?
C14 C9 C10 . . 119.36(18) ?
C14 C9 P1 . . 122.02(14) ?
C10 C9 P1 . . 118.42(14) ?
C11 C10 C9 . . 119.79(18) ?
C11 C10 H10A . . 120.1 ?
C9 C10 H10A . . 120.1 ?
C12 C11 C10 . . 120.84(18) ?
C12 C11 C15 . . 120.3(2) ?
C10 C11 C15 . . 118.9(2) ?
C13 C12 C11 . . 119.3(2) ?
C13 C12 H12A . . 120.3 ?
C11 C12 H12A . . 120.3 ?
C12 C13 C14 . . 120.58(19) ?
C12 C13 C16 . . 120.3(2) ?
C14 C13 C16 . . 119.1(2) ?
C9 C14 C13 . . 120.04(18) ?
C9 C14 H14A . . 120.0 ?
C13 C14 H14A . . 120.0 ?
F12B C15 F12A . . 125.6(6) ?
F12B C15 F10B . . 110.1(12) ?
F12B C15 F10A . . 59.9(12) ?
F12A C15 F10A . . 113.0(7) ?
F10B C15 F10A . . 132.8(6) ?
F12B C15 F11B . . 107.1(10) ?
F12A C15 F11B . . 67.5(6) ?
F10B C15 F11B . . 97.3(8) ?
F10A C15 F11B . . 52.6(6) ?
F12A C15 F11A . . 105.5(8) ?
F10B C15 F11A . . 77.7(7) ?
F10A C15 F11A . . 101.5(6) ?
F11B C15 F11A . . 139.0(6) ?
F12B C15 C11 . . 116.7(4) ?
F12A C15 C11 . . 115.2(5) ?
F10B C15 C11 . . 113.1(6) ?
F10A C15 C11 . . 111.6(4) ?
F11B C15 C11 . . 110.5(4) ?
F11A C15 C11 . . 108.7(4) ?
F7A C16 F9B . . 126.0(9) ?
F7A C16 F8B . . 67.9(8) ?
F9B C16 F8B . . 112.0(8) ?
F7A C16 F9A . . 112.2(10) ?
F8B C16 F9A . . 124.6(7) ?
F7A C16 F8A . . 109.7(7) ?
F9B C16 F8A . . 80.4(9) ?
F9A C16 F8A . . 100.0(9) ?
F9B C16 F7B . . 101.4(8) ?
F8B C16 F7B . . 100.6(6) ?
F9A C16 F7B . . 82.5(9) ?
F8A C16 F7B . . 136.6(8) ?
F7A C16 C13 . . 112.9(6) ?
F9B C16 C13 . . 113.6(7) ?
F8B C16 C13 . . 116.5(4) ?
F9A C16 C13 . . 113.4(6) ?
F8A C16 C13 . . 107.7(6) ?
F7B C16 C13 . . 110.8(5) ?
C18 C17 C22 . . 119.66(17) ?
C18 C17 P1 . . 117.27(15) ?
C22 C17 P1 . . 122.98(14) ?
C17 C18 C19 . . 119.98(19) ?
C17 C18 H18A . . 120.0 ?
C19 C18 H18A . . 120.0 ?
C20 C19 C18 . . 120.43(18) ?
C20 C19 C23 . . 120.03(18) ?
C18 C19 C23 . . 119.5(2) ?
C19 C20 C21 . . 119.68(18) ?
C19 C20 H20A . . 120.2 ?
C21 C20 H20A . . 120.2 ?
C22 C21 C20 . . 120.38(19) ?
C22 C21 C24 . . 121.32(18) ?
C20 C21 C24 . . 118.29(18) ?
C21 C22 C17 . . 119.86(17) ?
C21 C22 H22A . . 120.1 ?
C17 C22 H22A . . 120.1 ?
F14B C23 F15B . . 117.7(15) ?
F14B C23 F15A . . 128.5(7) ?
F14B C23 F13A . . 55(2) ?
F15B C23 F13A . . 133.0(8) ?
F15A C23 F13A . . 109.2(3) ?
F14B C23 F14A . . 50(2) ?
F15B C23 F14A . . 76.9(14) ?
F15A C23 F14A . . 105.2(3) ?
F13A C23 F14A . . 103.7(3) ?
F14B C23 F13B . . 104.7(14) ?
F15B C23 F13B . . 95.3(11) ?
F15A C23 F13B . . 62.9(10) ?
F13A C23 F13B . . 53.5(10) ?
F14A C23 F13B . . 139.5(5) ?
F14B C23 C19 . . 117.4(6) ?
F15B C23 C19 . . 110.3(7) ?
F15A C23 C19 . . 113.7(3) ?
F13A C23 C19 . . 112.7(2) ?
F14A C23 C19 . . 111.5(2) ?
F13B C23 C19 . . 108.5(5) ?
F16B C24 F17A . . 97.2(13) ?
F16B C24 F18A . . 110.4(12) ?
F17A C24 F18A . . 108.7(7) ?
F16B C24 F18B . . 99.9(13) ?
F17A C24 F18B . . 113.2(9) ?
F16B C24 F17B . . 112.9(19) ?
F18A C24 F17B . . 96.7(14) ?
F18B C24 F17B . . 103.4(16) ?
F17A C24 F16A . . 101.4(7) ?
F18A C24 F16A . . 109.1(9) ?
F18B C24 F16A . . 98.5(9) ?
F17B C24 F16A . . 117(2) ?
F16B C24 C21 . . 114.0(12) ?
F17A C24 C21 . . 114.0(7) ?
F18A C24 C21 . . 111.6(6) ?
F18B C24 C21 . . 116.0(8) ?
F17B C24 C21 . . 109.9(12) ?
F16A C24 C21 . . 111.6(4) ?

loop_
_geom_bond_atom_site_label_1
_geom_bond_atom_site_label_2
_geom_bond_site_symmetry_2
_geom_bond_distance
_geom_bond_publ_flag
P1 O1 . 1.4726(15) ?
P1 C9 . 1.8122(19) ?
P1 C17 . 1.8160(19) ?
P1 C1 . 1.8163(19) ?
C1 C6 . 1.386(3) ?
C1 C2 . 1.387(3) ?
C2 C3 . 1.386(3) ?
C2 H2A . 0.9300 ?
C3 C4 . 1.376(3) ?
C3 C8 . 1.500(3) ?
C4 C5 . 1.379(3) ?
C4 H4A . 0.9300 ?
C5 C6 . 1.392(3) ?
C5 C7 . 1.498(3) ?
C6 H6A . 0.9300 ?
C7 F3B . 1.286(19) ?
C7 F2A . 1.287(7) ?
C7 F1B . 1.320(13) ?
C7 F1A . 1.321(8) ?
C7 F3A . 1.323(11) ?
C7 F2B . 1.368(15) ?
C8 F5B . 1.232(10) ?
C8 F5A . 1.263(6) ?
C8 F6A . 1.285(7) ?
C8 F6B . 1.293(8) ?
C8 F4A . 1.341(5) ?
C8 F4B . 1.374(10) ?
C9 C14 . 1.387(3) ?
C9 C10 . 1.393(3) ?
C10 C11 . 1.384(3) ?
C10 H10A . 0.9300 ?
C11 C12 . 1.382(3) ?
C11 C15 . 1.504(3) ?
C12 C13 . 1.377(3) ?
C12 H12A . 0.9300 ?
C13 C14 . 1.390(3) ?
C13 C16 . 1.500(3) ?
C14 H14A . 0.9300 ?
C15 F12B . 1.215(9) ?
C15 F12A . 1.246(7) ?
C15 F10B . 1.277(9) ?
C15 F10A . 1.290(7) ?
C15 F11B . 1.352(10) ?
C15 F11A . 1.354(8) ?
C16 F7A . 1.187(11) ?
C16 F9B . 1.256(11) ?
C16 F8B . 1.279(7) ?
C16 F9A . 1.280(10) ?
C16 F8A . 1.392(11) ?
C16 F7B . 1.417(9) ?
C17 C18 . 1.385(3) ?
C17 C22 . 1.394(3) ?
C18 C19 . 1.391(3) ?
C18 H18A . 0.9300 ?
C19 C20 . 1.377(3) ?
C19 C23 . 1.506(3) ?
C20 C21 . 1.389(3) ?
C20 H20A . 0.9300 ?
C21 C22 . 1.383(3) ?
C21 C24 . 1.496(3) ?
C22 H22A . 0.9300 ?
C23 F14B . 1.117(9) ?
C23 F15B . 1.268(16) ?
C23 F15A . 1.277(4) ?
C23 F13A . 1.317(4) ?
C23 F14A . 1.346(4) ?
C23 F13B . 1.412(10) ?
C24 F16B . 1.11(3) ?
C24 F17A . 1.308(11) ?
C24 F18A . 1.327(11) ?
C24 F18B . 1.330(17) ?
C24 F17B . 1.33(2) ?
C24 F16A . 1.436(15) ?

loop_
_geom_hbond_atom_site_label_D
_geom_hbond_atom_site_label_H
_geom_hbond_atom_site_label_A
_geom_hbond_site_symmetry_A
_geom_hbond_distance_DH
_geom_hbond_distance_HA
_geom_hbond_distance_DA
_geom_hbond_angle_DHA
_geom_hbond_publ_flag
C18 H18A O1 . 0.93 2.58 2.992(3) 108 y
C10 H10A O1 2_665 0.93 2.38 3.203(3) 147 y
C20 H20A F10A 1_666 0.93 2.50 3.418(12) 167 y

loop_
_geom_torsion_atom_site_label_1
_geom_torsion_atom_site_label_2
_geom_torsion_atom_site_label_3
_geom_torsion_atom_site_label_4
_geom_torsion_site_symmetry_1
_geom_torsion_site_symmetry_2
_geom_torsion_site_symmetry_3
_geom_torsion_site_symmetry_4
_geom_torsion
_geom_torsion_publ_flag
O1 P1 C1 C6 . . . . 150.78(16) ?
C9 P1 C1 C6 . . . . 25.28(19) ?
C17 P1 C1 C6 . . . . -87.79(17) ?
O1 P1 C1 C2 . . . . -28.91(18) ?
C9 P1 C1 C2 . . . . -154.40(15) ?
C17 P1 C1 C2 . . . . 92.53(16) ?
C6 C1 C2 C3 . . . . -0.2(3) ?
P1 C1 C2 C3 . . . . 179.48(16) ?
C1 C2 C3 C4 . . . . -0.5(3) ?
C1 C2 C3 C8 . . . . -179.6(2) ?
C2 C3 C4 C5 . . . . 0.7(3) ?
C8 C3 C4 C5 . . . . 179.8(2) ?
C3 C4 C5 C6 . . . . -0.3(3) ?
C3 C4 C5 C7 . . . . -177.3(2) ?
C2 C1 C6 C5 . . . . 0.7(3) ?
P1 C1 C6 C5 . . . . -179.01(15) ?
C4 C5 C6 C1 . . . . -0.4(3) ?
C7 C5 C6 C1 . . . . 176.6(2) ?
C4 C5 C7 F3B . . . . -160(2) ?
C6 C5 C7 F3B . . . . 23(2) ?
C4 C5 C7 F2A . . . . 101.8(7) ?
C6 C5 C7 F2A . . . . -75.3(7) ?
C4 C5 C7 F1B . . . . -37.0(9) ?
C6 C5 C7 F1B . . . . 145.9(9) ?
C4 C5 C7 F1A . . . . -19.6(9) ?
C6 C5 C7 F1A . . . . 163.3(9) ?
C4 C5 C7 F3A . . . . -138.6(5) ?
C6 C5 C7 F3A . . . . 44.3(6) ?
C4 C5 C7 F2B . . . . 79.5(15) ?
C6 C5 C7 F2B . . . . -97.6(15) ?
C4 C3 C8 F5B . . . . -78.3(16) ?
C2 C3 C8 F5B . . . . 100.9(16) ?
C4 C3 C8 F5A . . . . 116.9(9) ?
C2 C3 C8 F5A . . . . -64.0(9) ?
C4 C3 C8 F6A . . . . -118.7(8) ?
C2 C3 C8 F6A . . . . 60.5(8) ?
C4 C3 C8 F6B . . . . 53.5(15) ?
C2 C3 C8 F6B . . . . -127.4(15) ?
C4 C3 C8 F4A . . . . -5.7(8) ?
C2 C3 C8 F4A . . . . 173.4(7) ?
C4 C3 C8 F4B . . . . 169.1(12) ?
C2 C3 C8 F4B . . . . -11.7(13) ?
O1 P1 C9 C14 . . . . 98.19(17) ?
C17 P1 C9 C14 . . . . -25.50(19) ?
C1 P1 C9 C14 . . . . -137.10(17) ?
O1 P1 C9 C10 . . . . -76.64(17) ?
C17 P1 C9 C10 . . . . 159.67(16) ?
C1 P1 C9 C10 . . . . 48.06(18) ?
C14 C9 C10 C11 . . . . 1.7(3) ?
P1 C9 C10 C11 . . . . 176.64(16) ?
C9 C10 C11 C12 . . . . -2.1(3) ?
C9 C10 C11 C15 . . . . -180.0(2) ?
C10 C11 C12 C13 . . . . 0.7(4) ?
C15 C11 C12 C13 . . . . 178.5(2) ?
C11 C12 C13 C14 . . . . 1.1(4) ?
C11 C12 C13 C16 . . . . -177.0(3) ?
C10 C9 C14 C13 . . . . 0.1(3) ?
P1 C9 C14 C13 . . . . -174.68(17) ?
C12 C13 C14 C9 . . . . -1.5(3) ?
C16 C13 C14 C9 . . . . 176.6(2) ?
C12 C11 C15 F12B . . . . 173(2) ?
C10 C11 C15 F12B . . . . -9(2) ?
C12 C11 C15 F12A . . . . 10.3(14) ?
C10 C11 C15 F12A . . . . -171.8(13) ?
C12 C11 C15 F10B . . . . 44.2(9) ?
C10 C11 C15 F10B . . . . -137.9(8) ?
C12 C11 C15 F10A . . . . -120.4(10) ?
C10 C11 C15 F10A . . . . 57.5(10) ?
C12 C11 C15 F11B . . . . -63.8(13) ?
C10 C11 C15 F11B . . . . 114.2(13) ?
C12 C11 C15 F11A . . . . 128.4(6) ?
C10 C11 C15 F11A . . . . -53.6(7) ?
C12 C13 C16 F7A . . . . 88.9(15) ?
C14 C13 C16 F7A . . . . -89.2(15) ?
C12 C13 C16 F9B . . . . -119.3(12) ?
C14 C13 C16 F9B . . . . 62.5(12) ?
C12 C13 C16 F8B . . . . 13.2(11) ?
C14 C13 C16 F8B . . . . -165.0(10) ?
C12 C13 C16 F9A . . . . -142.0(9) ?
C14 C13 C16 F9A . . . . 39.9(9) ?
C12 C13 C16 F8A . . . . -32.3(13) ?
C14 C13 C16 F8A . . . . 149.6(13) ?
C12 C13 C16 F7B . . . . 127.3(10) ?
C14 C13 C16 F7B . . . . -50.9(10) ?
O1 P1 C17 C18 . . . . -8.74(17) ?
C9 P1 C17 C18 . . . . 116.84(15) ?
C1 P1 C17 C18 . . . . -131.39(14) ?
O1 P1 C17 C22 . . . . 167.85(15) ?
C9 P1 C17 C22 . . . . -66.56(17) ?
C1 P1 C17 C22 . . . . 45.21(17) ?
C22 C17 C18 C19 . . . . 0.8(3) ?
P1 C17 C18 C19 . . . . 177.48(14) ?
C17 C18 C19 C20 . . . . -0.8(3) ?
C17 C18 C19 C23 . . . . 179.34(18) ?
C18 C19 C20 C21 . . . . 0.3(3) ?
C23 C19 C20 C21 . . . . -179.81(19) ?
C19 C20 C21 C22 . . . . 0.2(3) ?
C19 C20 C21 C24 . . . . -179.0(2) ?
C20 C21 C22 C17 . . . . -0.2(3) ?
C24 C21 C22 C17 . . . . 178.99(19) ?
C18 C17 C22 C21 . . . . -0.3(3) ?
P1 C17 C22 C21 . . . . -176.79(14) ?
C20 C19 C23 F14B . . . . -93(3) ?
C18 C19 C23 F14B . . . . 87(3) ?
C20 C19 C23 F15B . . . . 128.5(17) ?
C18 C19 C23 F15B . . . . -51.6(17) ?
C20 C19 C23 F15A . . . . 93.1(4) ?
C18 C19 C23 F15A . . . . -87.0(4) ?
C20 C19 C23 F13A . . . . -31.9(5) ?
C18 C19 C23 F13A . . . . 148.0(4) ?
C20 C19 C23 F14A . . . . -148.1(3) ?
C18 C19 C23 F14A . . . . 31.8(4) ?
C20 C19 C23 F13B . . . . 25.4(14) ?
C18 C19 C23 F13B . . . . -154.8(14) ?
C22 C21 C24 F16B . . . . 115.3(11) ?
C20 C21 C24 F16B . . . . -65.5(12) ?
C22 C21 C24 F17A . . . . -134.3(7) ?
C20 C21 C24 F17A . . . . 44.9(7) ?
C22 C21 C24 F18A . . . . -10.7(9) ?
C20 C21 C24 F18A . . . . 168.5(8) ?
C22 C21 C24 F18B . . . . 0.0(9) ?
C20 C21 C24 F18B . . . . 179.2(9) ?
C22 C21 C24 F17B . . . . -117(2) ?
C20 C21 C24 F17B . . . . 62(2) ?
C22 C21 C24 F16A . . . . 111.6(3) ?
C20 C21 C24 F16A . . . . -69.2(4) ?
